data_4316146
loop_
_publ_author_name
'Abdul Malik Puthan Peedikakkal'
'Charlene Shi Yun Peh'
'Lip Lin Koh'
'Jagadese J. Vittal'

_publ_contact_author
; 
     Dr. Jagadese J. Vittal
     Department of Chemistry
     National University of Singapore
     3 Science Drive 3
     SINGAPORE 117543 
;
_publ_contact_author_email chmjjv@nus.edu.sg
_publ_contact_author_fax '(65) 6779 1691'
_publ_contact_author_phone '(65) 6516 2677'
_publ_section_title
;
 Metal-Organic Frameworks Containing a Tetrapyridylcyclobutane Ligand
 Derived from Isomerization Reaction
;
_journal_name_full 'Inorganic Chemistry'
_journal_page_first 6775
_journal_page_last 6777
_journal_paper_doi 10.1021/ic100853h
_journal_volume 49
_journal_year 2010
_chemical_formula_sum 'C16 H12 F6 N2 O4'
_chemical_formula_weight 410.28
_chemical_name_systematic
; 
 ? 
;
_space_group_IT_number 2
_symmetry_cell_setting triclinic
_symmetry_space_group_name_Hall '-P 1'
_symmetry_space_group_name_H-M 'P -1'
_atom_sites_solution_hydrogens geom
_atom_sites_solution_primary direct
_atom_sites_solution_secondary difmap
_audit_creation_method SHELXL-97
_cell_angle_alpha 96.054(17)
_cell_angle_beta 93.549(16)
_cell_angle_gamma 104.627(11)
_cell_formula_units_Z 4
_cell_length_a 10.950(8)
_cell_length_b 11.556(9)
_cell_length_c 14.278(10)
_cell_measurement_reflns_used 874
_cell_measurement_temperature 223(2)
_cell_measurement_theta_max 25.27
_cell_measurement_theta_min 2.30
_cell_volume 1731(2)
_computing_cell_refinement 'Bruker SMART'
_computing_data_collection 'Bruker SMART'
_computing_data_reduction 'Bruker SAINT'
_computing_molecular_graphics 'Bruker SHELXTL'
_computing_publication_material 'Bruker SHELXTL'
_computing_structure_refinement 'SHELXL-97 (Sheldrick, 1997)'
_computing_structure_solution 'SHELXS-97 (Sheldrick, 1990)'
_diffrn_ambient_temperature 223(2)
_diffrn_measured_fraction_theta_full 0.997
_diffrn_measured_fraction_theta_max 0.997
_diffrn_measurement_device_type 'CCD area detector'
_diffrn_measurement_method 'phi and omega scans'
_diffrn_radiation_monochromator graphite
_diffrn_radiation_source 'fine-focus sealed tube'
_diffrn_radiation_type MoK\a
_diffrn_radiation_wavelength 0.71073
_diffrn_reflns_av_R_equivalents 0.0274
_diffrn_reflns_av_sigmaI/netI 0.0612
_diffrn_reflns_limit_h_max 13
_diffrn_reflns_limit_h_min -12
_diffrn_reflns_limit_k_max 12
_diffrn_reflns_limit_k_min -13
_diffrn_reflns_limit_l_max 14
_diffrn_reflns_limit_l_min -16
_diffrn_reflns_number 9846
_diffrn_reflns_theta_full 25.00
_diffrn_reflns_theta_max 25.00
_diffrn_reflns_theta_min 1.84
_exptl_absorpt_coefficient_mu 0.155
_exptl_absorpt_correction_T_max 0.954
_exptl_absorpt_correction_T_min 0.913
_exptl_absorpt_correction_type empirical
_exptl_absorpt_process_details 'SADABS (Sheldrick 2005)'
_exptl_crystal_colour colorless
_exptl_crystal_density_diffrn 1.574
_exptl_crystal_density_meas ?
_exptl_crystal_density_method 'not measured'
_exptl_crystal_description block
_exptl_crystal_F_000 832
_exptl_crystal_size_max 0.50
_exptl_crystal_size_mid 0.45
_exptl_crystal_size_min 0.40
_refine_diff_density_max 0.737
_refine_diff_density_min -0.372
_refine_diff_density_rms 0.076
_refine_ls_extinction_method none
_refine_ls_goodness_of_fit_ref 1.053
_refine_ls_hydrogen_treatment mixed
_refine_ls_matrix_type full
_refine_ls_number_parameters 513
_refine_ls_number_reflns 6065
_refine_ls_number_restraints 198
_refine_ls_restrained_S_all 1.065
_refine_ls_R_factor_all 0.1233
_refine_ls_R_factor_gt 0.0842
_refine_ls_shift/su_max 0.000
_refine_ls_shift/su_mean 0.000
_refine_ls_structure_factor_coef Fsqd
_refine_ls_weighting_details 'calc w=1/[\s^2^(Fo^2^)+(0.1434P)^2^+0.6442P] where P=(Fo^2^+2Fc^2^)/3'
_refine_ls_weighting_scheme calc
_refine_ls_wR_factor_gt 0.2382
_refine_ls_wR_factor_ref 0.2659
_reflns_number_gt 3670
_reflns_number_total 6065
_reflns_threshold_expression >2sigma(I)
_cod_data_source_file ic100853h_si_002_2.cif
_cod_data_source_block compound_1
_cod_depositor_comments
;
The following automatic conversions were performed:

'_symmetry_cell_setting' value 'Triclinic' changed to 'triclinic'
according to the built-in table from CIF Core dictionary named
'cif_core.dic' version 2.4.1 from 2010-06-29.

Automatic conversion script
Id: cif_fix_values 1646 2011-03-28 12:23:43Z adriana 

The following automatic conversions were performed:

'_exptl_crystal_density_meas' value 'not measured' was changed to '?'
- the value is perceived as not measured.

Automatic conversion script
Id: cif_fix_values 3008 2015-01-20 13:52:24Z robertas 
;
_cod_database_code 4316146

loop_
_symmetry_equiv_pos_as_xyz
'x, y, z'
'-x, -y, -z'

loop_
_atom_site_label
_atom_site_type_symbol
_atom_site_fract_x
_atom_site_fract_y
_atom_site_fract_z
_atom_site_U_iso_or_equiv
_atom_site_adp_type
_atom_site_occupancy
_atom_site_symmetry_multiplicity
_atom_site_calc_flag
_atom_site_refinement_flags
_atom_site_disorder_assembly
_atom_site_disorder_group
N1 N 0.7267(3) -0.2171(3) 0.1291(2) 0.0504(8) Uani 1 1 d . . .
H1 H 0.6863 -0.2913 0.1292 0.060 Uiso 1 1 calc R . .
N2 N 1.2313(3) 0.5621(3) 0.1310(2) 0.0530(8) Uani 1 1 d . . .
H2 H 1.2711 0.6372 0.1368 0.064 Uiso 1 1 calc R . .
N3 N 0.1891(3) 0.1851(3) 0.3713(2) 0.0480(8) Uani 1 1 d . . .
H3 H 0.142(4) 0.098(4) 0.366(3) 0.075(13) Uiso 1 1 d . . .
N4 N 0.6962(3) 0.9661(3) 0.3844(2) 0.0474(8) Uani 1 1 d . . .
H4 H 0.739(4) 1.045(4) 0.385(3) 0.069(13) Uiso 1 1 d . . .
C1 C 0.8517(4) -0.1898(3) 0.1213(3) 0.0500(9) Uani 1 1 d . . .
H1A H 0.8935 -0.2506 0.1161 0.060 Uiso 1 1 calc R . .
C2 C 0.9184(3) -0.0717(3) 0.1208(3) 0.0502(9) Uani 1 1 d . . .
H2A H 1.0051 -0.0528 0.1153 0.060 Uiso 1 1 calc R . .
C3 C 0.8553(3) 0.0203(3) 0.1287(3) 0.0445(9) Uani 1 1 d . . .
C4 C 0.7256(3) -0.0130(3) 0.1372(3) 0.0508(10) Uani 1 1 d . . .
H4A H 0.6811 0.0457 0.1432 0.061 Uiso 1 1 calc R . .
C5 C 0.6626(3) -0.1326(3) 0.1368(3) 0.0522(10) Uani 1 1 d . . .
H5 H 0.5757 -0.1545 0.1419 0.063 Uiso 1 1 calc R . .
C6 C 0.9193(3) 0.1485(3) 0.1281(3) 0.0509(10) Uani 1 1 d . . .
H6 H 0.8693 0.2026 0.1344 0.061 Uiso 1 1 calc R . .
C7 C 1.0392(3) 0.1937(3) 0.1197(3) 0.0487(9) Uani 1 1 d . . .
H7 H 1.0891 0.1396 0.1128 0.058 Uiso 1 1 calc R . .
C8 C 1.2973(3) 0.4797(4) 0.1331(3) 0.0526(10) Uani 1 1 d . . .
H8 H 1.3854 0.5040 0.1390 0.063 Uiso 1 1 calc R . .
C9 C 1.2357(3) 0.3588(3) 0.1267(3) 0.0506(9) Uani 1 1 d . . .
H9 H 1.2820 0.3015 0.1268 0.061 Uiso 1 1 calc R . .
C10 C 1.1034(3) 0.3226(3) 0.1200(3) 0.0446(9) Uani 1 1 d . . .
C11 C 1.0378(4) 0.4113(4) 0.1151(3) 0.0527(10) Uani 1 1 d . . .
H11 H 0.9496 0.3899 0.1085 0.063 Uiso 1 1 calc R . .
C12 C 1.1040(4) 0.5306(4) 0.1202(3) 0.0565(10) Uani 1 1 d . . .
H12 H 1.0603 0.5895 0.1160 0.068 Uiso 1 1 calc R . .
C13 C 0.1240(3) 0.2685(3) 0.3740(3) 0.0501(9) Uani 1 1 d . . .
H13 H 0.0360 0.2454 0.3716 0.060 Uiso 1 1 calc R . .
C14 C 0.1871(3) 0.3887(3) 0.3802(3) 0.0471(9) Uani 1 1 d . . .
H14 H 0.1414 0.4465 0.3825 0.057 Uiso 1 1 calc R . .
C15 C 0.3193(3) 0.4244(3) 0.3831(2) 0.0403(8) Uani 1 1 d . . .
C16 C 0.3835(3) 0.3338(3) 0.3796(3) 0.0445(9) Uani 1 1 d . . .
H16 H 0.4714 0.3539 0.3808 0.053 Uiso 1 1 calc R . .
C17 C 0.3166(3) 0.2149(3) 0.3743(3) 0.0483(9) Uani 1 1 d . . .
H17 H 0.3595 0.1549 0.3728 0.058 Uiso 1 1 calc R . .
C18 C 0.3839(3) 0.5534(3) 0.3890(3) 0.0452(9) Uani 1 1 d . . .
H18 H 0.3372 0.6080 0.4062 0.054 Uiso 1 1 calc R . .
C19 C 0.5014(3) 0.5980(3) 0.3719(3) 0.0456(9) Uani 1 1 d . . .
H19 H 0.5480 0.5434 0.3547 0.055 Uiso 1 1 calc R . .
C20 C 0.5713(3) 0.9374(3) 0.3914(3) 0.0494(9) Uani 1 1 d . . .
H20 H 0.5295 0.9982 0.3984 0.059 Uiso 1 1 calc R . .
C21 C 0.5037(3) 0.8188(3) 0.3885(3) 0.0485(9) Uani 1 1 d . . .
H21 H 0.4168 0.7995 0.3936 0.058 Uiso 1 1 calc R . .
C22 C 0.5667(3) 0.7277(3) 0.3777(2) 0.0405(8) Uani 1 1 d . . .
C23 C 0.6966(3) 0.7609(3) 0.3713(3) 0.0505(9) Uani 1 1 d . . .
H23 H 0.7411 0.7023 0.3646 0.061 Uiso 1 1 calc R . .
C24 C 0.7598(3) 0.8811(3) 0.3751(3) 0.0510(10) Uani 1 1 d . . .
H24 H 0.8469 0.9033 0.3712 0.061 Uiso 1 1 calc R . .
O1 O 0.2548(3) 0.9229(3) 0.3834(3) 0.0758(10) Uani 1 1 d . . .
O2 O 0.0653(3) 0.9587(2) 0.3603(3) 0.0736(10) Uani 1 1 d . . .
O3 O 0.3552(3) 0.7907(2) 0.1527(2) 0.0663(8) Uani 1 1 d . . .
O4 O 0.1680(3) 0.8278(3) 0.1154(3) 0.0908(12) Uani 1 1 d . . .
O5 O 0.6371(3) 0.2390(3) 0.4050(2) 0.0713(9) Uani 1 1 d . . .
O6 O 0.8117(2) 0.1881(2) 0.3621(2) 0.0636(8) Uani 1 1 d . . .
O7 O 0.6092(3) 0.5576(2) 0.1428(2) 0.0675(9) Uani 1 1 d . . .
O8 O 0.7850(3) 0.5128(3) 0.0957(2) 0.0680(8) Uani 1 1 d . . .
C1S C 0.1400(3) 0.8932(3) 0.3701(3) 0.0496(9) Uani 1 1 d D . .
C2S C 0.0726(4) 0.7580(4) 0.3621(3) 0.0542(10) Uani 1 1 d D . .
C3S C 0.2820(4) 0.8559(3) 0.1364(3) 0.0540(10) Uani 1 1 d D . .
C4S C 0.3501(4) 0.9904(4) 0.1442(3) 0.0608(11) Uani 1 1 d D . .
C5S C 0.7443(3) 0.2591(3) 0.3794(3) 0.0461(9) Uani 1 1 d D . .
C6S C 0.8090(3) 0.3905(3) 0.3682(3) 0.0467(9) Uani 1 1 d D . .
C7S C 0.6760(3) 0.4887(3) 0.1164(3) 0.0472(9) Uani 1 1 d D . .
C8S C 0.6032(4) 0.3535(4) 0.1086(3) 0.0574(11) Uani 1 1 d D . .
F1 F -0.0136(3) 0.7193(2) 0.2893(2) 0.0962(10) Uani 1 1 d D . .
F2 F 0.1481(3) 0.6876(3) 0.3582(3) 0.1299(15) Uani 1 1 d D . .
F3 F 0.0053(4) 0.7344(3) 0.4350(2) 0.1131(11) Uani 1 1 d D . .
F4 F 0.4425(3) 1.0288(2) 0.2144(2) 0.0881(9) Uani 1 1 d D . .
F5 F 0.2761(3) 1.0619(3) 0.1559(4) 0.1524(19) Uani 1 1 d D . .
F6 F 0.4110(4) 1.0150(3) 0.0691(3) 0.1362(15) Uani 1 1 d D . .
F7 F 0.8991(3) 0.4393(3) 0.4363(3) 0.1145(12) Uani 1 1 d D . .
F8 F 0.7345(3) 0.4616(3) 0.3680(3) 0.1369(17) Uani 1 1 d D . .
F9 F 0.8678(4) 0.4012(3) 0.2920(3) 0.1330(15) Uani 1 1 d D . .
F10 F 0.5399(3) 0.3276(3) 0.1823(2) 0.1056(11) Uani 1 1 d D . .
F11 F 0.6769(3) 0.2807(3) 0.0985(3) 0.1237(14) Uani 1 1 d D . .
F12 F 0.5174(3) 0.3240(3) 0.0352(2) 0.1077(11) Uani 1 1 d D . .

loop_
_atom_site_aniso_label
_atom_site_aniso_U_11
_atom_site_aniso_U_22
_atom_site_aniso_U_33
_atom_site_aniso_U_23
_atom_site_aniso_U_13
_atom_site_aniso_U_12
N1 0.0412(18) 0.0412(18) 0.065(2) 0.0079(15) 0.0042(15) 0.0036(14)
N2 0.0436(19) 0.0427(18) 0.068(2) 0.0039(15) 0.0085(15) 0.0022(15)
N3 0.0371(17) 0.0370(18) 0.065(2) 0.0028(15) 0.0085(14) 0.0008(14)
N4 0.0433(18) 0.0328(17) 0.061(2) 0.0059(14) 0.0072(14) 0.0011(14)
C1 0.045(2) 0.040(2) 0.064(3) 0.0051(17) 0.0019(18) 0.0107(17)
C2 0.0320(18) 0.051(2) 0.066(3) 0.0080(18) 0.0063(17) 0.0079(17)
C3 0.0347(19) 0.041(2) 0.053(2) 0.0035(16) 0.0005(16) 0.0044(16)
C4 0.0336(19) 0.044(2) 0.075(3) 0.0049(18) 0.0052(17) 0.0104(16)
C5 0.0353(19) 0.045(2) 0.074(3) 0.0088(19) 0.0057(18) 0.0054(17)
C6 0.036(2) 0.043(2) 0.074(3) 0.0028(18) 0.0059(18) 0.0122(17)
C7 0.040(2) 0.045(2) 0.063(2) 0.0108(18) 0.0049(17) 0.0133(17)
C8 0.0338(19) 0.052(2) 0.067(3) 0.0059(19) 0.0062(17) 0.0038(17)
C9 0.039(2) 0.046(2) 0.069(3) 0.0105(18) 0.0061(18) 0.0131(17)
C10 0.038(2) 0.045(2) 0.050(2) 0.0100(16) 0.0075(16) 0.0068(16)
C11 0.0342(19) 0.055(2) 0.068(3) 0.0069(19) 0.0088(18) 0.0098(18)
C12 0.048(2) 0.048(2) 0.077(3) 0.010(2) 0.012(2) 0.0155(19)
C13 0.0284(18) 0.049(2) 0.069(3) 0.0050(18) 0.0117(17) 0.0025(16)
C14 0.0301(18) 0.038(2) 0.073(3) 0.0046(17) 0.0121(17) 0.0075(15)
C15 0.0329(18) 0.0375(19) 0.048(2) 0.0027(15) 0.0080(15) 0.0042(15)
C16 0.0315(18) 0.039(2) 0.059(2) 0.0047(16) 0.0069(16) 0.0035(15)
C17 0.042(2) 0.039(2) 0.064(2) 0.0041(17) 0.0078(17) 0.0113(17)
C18 0.0329(18) 0.0336(19) 0.068(2) 0.0028(16) 0.0087(16) 0.0065(15)
C19 0.0331(19) 0.0340(19) 0.069(3) 0.0039(17) 0.0084(16) 0.0072(15)
C20 0.040(2) 0.036(2) 0.074(3) 0.0112(18) 0.0118(18) 0.0107(16)
C21 0.0283(17) 0.044(2) 0.071(3) 0.0101(18) 0.0098(17) 0.0021(16)
C22 0.0305(17) 0.0353(19) 0.054(2) 0.0092(15) 0.0053(15) 0.0034(15)
C23 0.035(2) 0.037(2) 0.079(3) 0.0095(18) 0.0105(18) 0.0061(16)
C24 0.0307(18) 0.043(2) 0.074(3) 0.0093(18) 0.0068(17) -0.0012(16)
O1 0.0348(16) 0.0593(19) 0.131(3) 0.0164(18) 0.0040(16) 0.0072(14)
O2 0.0384(15) 0.0368(15) 0.146(3) 0.0126(16) 0.0134(16) 0.0098(12)
O3 0.0433(15) 0.0452(16) 0.111(2) 0.0078(15) 0.0099(15) 0.0119(13)
O4 0.0390(17) 0.076(2) 0.153(3) 0.005(2) -0.0037(18) 0.0146(16)
O5 0.0442(17) 0.0597(19) 0.115(3) 0.0213(17) 0.0271(16) 0.0137(14)
O6 0.0440(15) 0.0298(14) 0.117(2) 0.0085(14) 0.0224(15) 0.0061(12)
O7 0.0470(16) 0.0436(16) 0.115(3) 0.0096(15) 0.0226(16) 0.0132(13)
O8 0.0458(17) 0.067(2) 0.094(2) 0.0156(16) 0.0184(15) 0.0147(15)
C1S 0.035(2) 0.041(2) 0.072(3) 0.0103(18) 0.0121(18) 0.0050(17)
C2S 0.044(2) 0.045(2) 0.073(3) 0.015(2) 0.003(2) 0.0088(18)
C3S 0.044(2) 0.048(2) 0.068(3) 0.0037(19) 0.0107(19) 0.0102(19)
C4S 0.056(3) 0.055(3) 0.075(3) 0.016(2) 0.008(2) 0.018(2)
C5S 0.037(2) 0.039(2) 0.059(2) 0.0044(16) 0.0030(17) 0.0052(16)
C6S 0.0361(19) 0.037(2) 0.064(3) 0.0079(17) 0.0016(18) 0.0050(16)
C7S 0.037(2) 0.047(2) 0.058(2) 0.0113(17) 0.0040(17) 0.0091(17)
C8S 0.042(2) 0.047(2) 0.082(3) 0.004(2) 0.001(2) 0.0134(19)
F1 0.104(2) 0.0573(16) 0.108(2) 0.0038(15) -0.0286(19) -0.0021(15)
F2 0.072(2) 0.0522(18) 0.272(5) 0.025(2) 0.002(2) 0.0289(15)
F3 0.136(3) 0.081(2) 0.112(3) 0.0375(18) 0.044(2) -0.0087(19)
F4 0.0786(19) 0.0636(17) 0.109(2) 0.0023(15) -0.0104(17) 0.0028(14)
F5 0.078(2) 0.064(2) 0.316(6) 0.001(3) -0.018(3) 0.0386(18)
F6 0.182(4) 0.105(3) 0.104(3) 0.037(2) 0.040(3) -0.011(3)
F7 0.111(2) 0.0641(18) 0.137(3) 0.0098(18) -0.049(2) -0.0195(17)
F8 0.0664(19) 0.0559(18) 0.302(5) 0.048(2) 0.020(2) 0.0295(16)
F9 0.204(4) 0.069(2) 0.126(3) 0.0337(19) 0.089(3) 0.011(2)
F10 0.116(3) 0.0657(19) 0.123(3) 0.0269(17) 0.038(2) -0.0105(17)
F11 0.074(2) 0.0536(17) 0.248(4) 0.004(2) 0.005(2) 0.0325(15)
F12 0.094(2) 0.083(2) 0.122(3) -0.0223(18) -0.037(2) 0.0055(17)

loop_
_atom_type_symbol
_atom_type_description
_atom_type_scat_dispersion_real
_atom_type_scat_dispersion_imag
_atom_type_scat_source
C C 0.0033 0.0016 'International Tables Vol C Tables 4.2.6.8 and 6.1.1.4'
H H 0.0000 0.0000 'International Tables Vol C Tables 4.2.6.8 and 6.1.1.4'
N N 0.0061 0.0033 'International Tables Vol C Tables 4.2.6.8 and 6.1.1.4'
O O 0.0106 0.0060 'International Tables Vol C Tables 4.2.6.8 and 6.1.1.4'
F F 0.0171 0.0103 'International Tables Vol C Tables 4.2.6.8 and 6.1.1.4'

loop_
_geom_angle_atom_site_label_1
_geom_angle_atom_site_label_2
_geom_angle_atom_site_label_3
_geom_angle
_geom_angle_site_symmetry_1
_geom_angle_site_symmetry_3
_geom_angle_publ_flag
C5 N1 C1 122.1(3) . . ?
C8 N2 C12 121.6(3) . . ?
C13 N3 C17 121.8(3) . . ?
C20 N4 C24 121.4(3) . . ?
N1 C1 C2 120.0(3) . . ?
C1 C2 C3 120.0(3) . . ?
C4 C3 C2 117.6(3) . . ?
C4 C3 C6 119.0(3) . . ?
C2 C3 C6 123.4(3) . . ?
C5 C4 C3 120.4(3) . . ?
N1 C5 C4 119.9(3) . . ?
C7 C6 C3 126.3(3) . . ?
C6 C7 C10 126.2(3) . . ?
N2 C8 C9 120.4(3) . . ?
C8 C9 C10 119.8(3) . . ?
C9 C10 C11 118.0(3) . . ?
C9 C10 C7 119.1(3) . . ?
C11 C10 C7 123.0(3) . . ?
C12 C11 C10 119.8(3) . . ?
N2 C12 C11 120.3(4) . . ?
N3 C13 C14 120.0(3) . . ?
C13 C14 C15 120.5(3) . . ?
C14 C15 C16 117.4(3) . . ?
C14 C15 C18 119.2(3) . . ?
C16 C15 C18 123.3(3) . . ?
C17 C16 C15 120.1(3) . . ?
N3 C17 C16 120.2(3) . . ?
C19 C18 C15 125.6(3) . . ?
C18 C19 C22 125.7(3) . . ?
N4 C20 C21 120.7(3) . . ?
C20 C21 C22 119.5(3) . . ?
C23 C22 C21 118.2(3) . . ?
C23 C22 C19 118.7(3) . . ?
C21 C22 C19 123.1(3) . . ?
C24 C23 C22 120.0(3) . . ?
N4 C24 C23 120.3(3) . . ?
O1 C1S O2 128.7(4) . . ?
O1 C1S C2S 117.8(3) . . ?
O2 C1S C2S 113.4(3) . . ?
F2 C2S F1 107.1(4) . . ?
F2 C2S F3 107.2(4) . . ?
F1 C2S F3 102.5(4) . . ?
F2 C2S C1S 114.4(3) . . ?
F1 C2S C1S 114.1(3) . . ?
F3 C2S C1S 110.7(3) . . ?
O4 C3S O3 129.8(4) . . ?
O4 C3S C4S 116.8(4) . . ?
O3 C3S C4S 113.4(3) . . ?
F5 C4S F6 108.3(4) . . ?
F5 C4S F4 105.4(4) . . ?
F6 C4S F4 102.4(4) . . ?
F5 C4S C3S 114.3(4) . . ?
F6 C4S C3S 111.0(4) . . ?
F4 C4S C3S 114.6(3) . . ?
O5 C5S O6 129.5(4) . . ?
O5 C5S C6S 116.6(3) . . ?
O6 C5S C6S 113.8(3) . . ?
F8 C6S F9 106.9(4) . . ?
F8 C6S F7 106.0(3) . . ?
F9 C6S F7 103.5(4) . . ?
F8 C6S C5S 115.0(3) . . ?
F9 C6S C5S 113.0(3) . . ?
F7 C6S C5S 111.6(3) . . ?
O8 C7S O7 129.8(4) . . ?
O8 C7S C8S 117.7(3) . . ?
O7 C7S C8S 112.5(3) . . ?
F11 C8S F10 107.4(4) . . ?
F11 C8S F12 107.0(4) . . ?
F10 C8S F12 105.4(4) . . ?
F11 C8S C7S 113.3(3) . . ?
F10 C8S C7S 112.7(3) . . ?
F12 C8S C7S 110.7(3) . . ?

loop_
_geom_bond_atom_site_label_1
_geom_bond_atom_site_label_2
_geom_bond_distance
_geom_bond_site_symmetry_2
_geom_bond_publ_flag
N1 C5 1.338(4) . ?
N1 C1 1.339(5) . ?
N2 C8 1.335(5) . ?
N2 C12 1.344(5) . ?
N3 C13 1.334(5) . ?
N3 C17 1.348(5) . ?
N4 C20 1.336(5) . ?
N4 C24 1.340(5) . ?
C1 C2 1.376(5) . ?
C2 C3 1.405(5) . ?
C3 C4 1.391(5) . ?
C3 C6 1.472(5) . ?
C4 C5 1.379(5) . ?
C6 C7 1.303(5) . ?
C7 C10 1.478(5) . ?
C8 C9 1.381(5) . ?
C9 C10 1.396(5) . ?
C10 C11 1.398(5) . ?
C11 C12 1.378(6) . ?
C13 C14 1.377(5) . ?
C14 C15 1.399(5) . ?
C15 C16 1.399(5) . ?
C15 C18 1.471(5) . ?
C16 C17 1.376(5) . ?
C18 C19 1.308(5) . ?
C19 C22 1.479(5) . ?
C20 C21 1.379(5) . ?
C21 C22 1.398(5) . ?
C22 C23 1.388(5) . ?
C23 C24 1.380(5) . ?
O1 C1S 1.213(4) . ?
O2 C1S 1.259(4) . ?
O3 C3S 1.258(4) . ?
O4 C3S 1.218(5) . ?
O5 C5S 1.225(4) . ?
O6 C5S 1.251(4) . ?
O7 C7S 1.255(4) . ?
O8 C7S 1.218(4) . ?
C1S C2S 1.539(5) . ?
C2S F2 1.298(4) . ?
C2S F1 1.318(5) . ?
C2S F3 1.326(5) . ?
C3S C4S 1.534(6) . ?
C4S F5 1.301(4) . ?
C4S F6 1.315(5) . ?
C4S F4 1.334(5) . ?
C5S C6S 1.535(5) . ?
C6S F8 1.296(4) . ?
C6S F9 1.299(5) . ?
C6S F7 1.312(4) . ?
C7S C8S 1.553(5) . ?
C8S F11 1.308(4) . ?
C8S F10 1.315(5) . ?
C8S F12 1.319(5) . ?
